data_2101977
loop_
_publ_author_name
'Gregson, Richard M.'
'Glidewell, Christopher'
'Ferguson, George'
'Lough, Alan J.'

_publ_section_title
;
 <i>meso</i>-5,5,7,12,12,14-Hexamethyl-1,4,8,11-tetraazacyclotetradecane
 as a building block in supramolecular chemistry; salts formed with
 2,2'-biphenol, 4,4'-biphenol, 4,4'-thiodiphenol,
 4,4'-sulfonyldiphenol, 3- and 4-hydroxybenzoic acids,
 3,5-dihydroxybenzoic acid and phenylphosphonic acid; supramolecular
 structures in zero, one, two and three dimensions
;
_journal_issue 1
_journal_name_full 'Acta Crystallographica Section B'
_journal_page_first 39
_journal_page_last 57
_journal_paper_doi 10.1107/S0108768199006072
_journal_volume 56
_journal_year 2000
_chemical_formula_moiety 'C16 H38 N4 2+, 2(C12 H9 O2 S -), 2(C H4 O)'
_chemical_formula_sum 'C42 H64 N4 O6 S2'
_chemical_formula_weight 785.11
_chemical_name_systematic
;
Meso-5,5,7,12,12,14-hexamethyl-1,4,8,11-tetraazayclotetradecane-
4,4'-thiobiphenol-methanol (1/2/2)
;
_space_group_IT_number 14
_symmetry_cell_setting monoclinic
_symmetry_space_group_name_Hall '-P 2ybc'
_symmetry_space_group_name_H-M 'P 1 21/c 1'
_cell_angle_alpha 90.00
_cell_angle_beta 103.107(5)
_cell_angle_gamma 90.00
_cell_formula_units_Z 2
_cell_length_a 10.659(5)
_cell_length_b 17.892(5)
_cell_length_c 11.679(5)
_cell_measurement_reflns_used 7
_cell_measurement_temperature 294.0(10)
_cell_measurement_theta_max 11.7
_cell_measurement_theta_min 7.3
_cell_volume 2169.3(15)
_computing_cell_refinement 'MSC/AFC Diffractometer Control (Molecular Structure Corporation 1988)'
_computing_data_collection 'MSC/AFC Diffractometer Control (Molecular Structure Corporation 1988)'
_computing_data_reduction 'DATRD2 in NRCVAX96 (Gabe et al., 1989)'
_computing_molecular_graphics 'NRCVAX96, ORTEP (Johnson, 1976), PLATON (Spek, 1998)'
_computing_publication_material 'NRCVAX96, SHELXL97  and WordPerfect macro PREP8 (Ferguson, 1998)'
_computing_structure_refinement 'NRCVAX96 and SHELXL97 (Sheldrick, 1997b)'
_computing_structure_solution 'SHELXS97 (Sheldrick, 1997a)'
_diffrn_ambient_temperature 294.0(10)
_diffrn_measurement_device 'Rigaku AFC7S'
_diffrn_measurement_method \q/2\q
_diffrn_radiation_monochromator graphite
_diffrn_radiation_source 'X-ray tube'
_diffrn_radiation_type 'Molybdenum K\a'
_diffrn_radiation_wavelength .71073
_diffrn_reflns_av_R_equivalents .005
_diffrn_reflns_av_sigmaI/netI .0348
_diffrn_reflns_limit_h_max 12
_diffrn_reflns_limit_h_min 0
_diffrn_reflns_limit_k_max 21
_diffrn_reflns_limit_k_min -3
_diffrn_reflns_limit_l_max 13
_diffrn_reflns_limit_l_min -13
_diffrn_reflns_number 3947
_diffrn_reflns_theta_full 25.00
_diffrn_reflns_theta_max 25.00
_diffrn_reflns_theta_min 2.59
_diffrn_standards_decay_% 'no decay, variation 1.3'
_diffrn_standards_interval_time 120
_diffrn_standards_number 3
_exptl_absorpt_coefficient_mu .172
_exptl_absorpt_correction_T_max 1.0000
_exptl_absorpt_correction_T_min 1.0000
_exptl_absorpt_correction_type none
_exptl_crystal_colour colourless
_exptl_crystal_density_diffrn 1.202
_exptl_crystal_density_meas ?
_exptl_crystal_description plate
_exptl_crystal_F_000 848
_exptl_crystal_size_max .45
_exptl_crystal_size_mid .40
_exptl_crystal_size_min .35
_refine_diff_density_max .175
_refine_diff_density_min -.162
_refine_ls_extinction_coef .0079(8)
_refine_ls_extinction_method SHELXL
_refine_ls_goodness_of_fit_ref 1.042
_refine_ls_hydrogen_treatment constr
_refine_ls_matrix_type full
_refine_ls_number_parameters 250
_refine_ls_number_reflns 3802
_refine_ls_number_restraints 0
_refine_ls_restrained_S_all 1.042
_refine_ls_R_factor_all .0774
_refine_ls_R_factor_gt .0375
_refine_ls_shift/su_max .000
_refine_ls_shift/su_mean .000
_refine_ls_structure_factor_coef Fsqd
_refine_ls_weighting_details 'calc w=1/[\s^2^(Fo^2^)+(0.0386P)^2^+0.5476P] where P=(Fo^2^+2Fc^2^)/3'
_refine_ls_weighting_scheme calc
_refine_ls_wR_factor_ref .1030
_reflns_number_gt 2602
_reflns_number_total 3802
_reflns_threshold_expression >2\s(I)
_cod_data_source_file na0090.cif
_cod_data_source_block 2
_cod_original_sg_symbol_H-M 'P 21/c'
_cod_database_code 2101977

loop_
_symmetry_equiv_pos_as_xyz
'x, y, z'
'-x, y+1/2, -z+1/2'
'-x, -y, -z'
'x, -y+1/2, z+1/2'

loop_
_atom_site_label
_atom_site_fract_x
_atom_site_fract_y
_atom_site_fract_z
_atom_site_U_iso_or_equiv
_atom_site_adp_type
_atom_site_calc_flag
_atom_site_refinement_flags
_atom_site_occupancy
_atom_site_type_symbol
S1 .12477(6) .90037(3) .33408(6) .0688(2) Uani d . 1 S
O14 -.24497(14) .73052(9) .54380(13) .0622(4) Uani d . 1 O
O24 .55531(14) .68254(8) .39553(13) .0563(4) Uani d . 1 O
C11 .01274(18) .84943(12) .39596(19) .0508(5) Uani d . 1 C
C12 .0198(2) .85044(13) .5154(2) .0615(6) Uani d . 1 C
C13 -.0662(2) .81075(13) .56357(19) .0605(6) Uani d . 1 C
C14 -.16215(18) .76840(11) .49264(18) .0478(5) Uani d . 1 C
C15 -.17021(19) .76773(11) .37249(18) .0511(5) Uani d . 1 C
C16 -.08357(19) .80770(12) .32518(18) .0500(5) Uani d . 1 C
C21 .25397(19) .83529(12) .35116(18) .0497(5) Uani d . 1 C
C22 .2565(2) .78005(12) .26799(18) .0530(6) Uani d . 1 C
C23 .3571(2) .73005(12) .28090(17) .0500(5) Uani d . 1 C
C24 .45981(19) .73180(11) .38014(18) .0452(5) Uani d . 1 C
C25 .4554(2) .78700(12) .46368(18) .0516(5) Uani d . 1 C
C26 .3553(2) .83788(12) .44890(19) .0541(5) Uani d . 1 C
N1 .44606(14) .46172(8) .32989(13) .0405(4) Uani d . 1 N
C2 .5232(2) .39167(11) .35142(18) .0519(5) Uani d . 1 C
C3 .65844(19) .40705(12) .41881(18) .0538(5) Uani d . 1 C
N4 .65965(14) .43751(8) .53556(13) .0404(4) Uani d . 1 N
C5 .78775(17) .46309(11) .60467(17) .0453(5) Uani d . 1 C
C51 .8915(2) .40230(13) .6151(2) .0670(7) Uani d . 1 C
C52 .8286(2) .53278(13) .54649(19) .0597(6) Uani d . 1 C
C6 .77066(18) .48131(12) .72884(17) .0485(5) Uani d . 1 C
C7 .68709(18) .54758(11) .74550(16) .0452(5) Uani d . 1 C
C71 .6799(2) .55608(14) .87367(17) .0630(6) Uani d . 1 C
O1 .56065(16) .57851(9) .24233(15) .0684(5) Uani d . 1 O
C1 .6700(3) .57961(15) .1946(2) .0768(7) Uani d . 1 C
H14 -.3061 .7156 .4930 .093 Uiso calc R 1 H
H12 .0837 .8784 .5642 .074 Uiso calc R 1 H
H13 -.0598 .8123 .6443 .073 Uiso calc R 1 H
H15 -.2346 .7401 .3234 .061 Uiso calc R 1 H
H16 -.0900 .8066 .2444 .060 Uiso calc R 1 H
H22 .1888 .7768 .2021 .064 Uiso calc R 1 H
H23 .3568 .6945 .2228 .060 Uiso calc R 1 H
H25 .5215 .7896 .5310 .062 Uiso calc R 1 H
H26 .3562 .8744 .5057 .065 Uiso calc R 1 H
H1A .4888 .4951 .2954 .049 Uiso calc R 1 H
H1E .4398 .4808 .3996 .049 Uiso calc R 1 H
H2A .5255 .3686 .2768 .062 Uiso calc R 1 H
H2B .4824 .3569 .3954 .062 Uiso calc R 1 H
H3A .7079 .3611 .4271 .065 Uiso calc R 1 H
H3B .6988 .4424 .3754 .065 Uiso calc R 1 H
H4A .6296 .4023 .5774 .048 Uiso calc R 1 H
H51A .8638 .3581 .6489 .101 Uiso calc R 1 H
H51B .9705 .4199 .6645 .101 Uiso calc R 1 H
H51C .9049 .3909 .5385 .101 Uiso calc R 1 H
H52A .8533 .5188 .4753 .090 Uiso calc R 1 H
H52B .9004 .5560 .5992 .090 Uiso calc R 1 H
H52C .7580 .5673 .5285 .090 Uiso calc R 1 H
H6A .7354 .4373 .7584 .058 Uiso calc R 1 H
H6B .8557 .4894 .7786 .058 Uiso calc R 1 H
H7 .7250 .5931 .7211 .054 Uiso calc R 1 H
H71A .6304 .5997 .8821 .094 Uiso calc R 1 H
H71B .7653 .5611 .9219 .094 Uiso calc R 1 H
H71C .6394 .5127 .8978 .094 Uiso calc R 1 H
H1 .5662 .6119 .2914 .103 Uiso calc R 1 H
H1C .6633 .5407 .1368 .115 Uiso calc PR .50 H
H1D .7456 .5716 .2560 .115 Uiso calc PR .50 H
H1F .6760 .6272 .1582 .115 Uiso calc PR .50 H
H1G .7266 .6190 .2305 .115 Uiso calc PR .50 H
H1H .6444 .5881 .1114 .115 Uiso calc PR .50 H
H1I .7139 .5325 .2091 .115 Uiso calc PR .50 H

loop_
_atom_site_aniso_label
_atom_site_aniso_U_11
_atom_site_aniso_U_22
_atom_site_aniso_U_33
_atom_site_aniso_U_12
_atom_site_aniso_U_13
_atom_site_aniso_U_23
S1 .0514(3) .0586(4) .0958(5) .0039(3) .0152(3) .0266(3)
O14 .0525(9) .0726(11) .0595(10) -.0044(8) .0082(7) .0114(8)
O24 .0524(8) .0484(8) .0699(10) -.0014(7) .0181(7) -.0075(7)
C11 .0391(11) .0479(12) .0623(14) .0042(9) .0052(9) .0056(10)
C12 .0510(13) .0663(15) .0587(15) -.0096(11) -.0055(11) -.0019(12)
C13 .0553(13) .0748(16) .0450(13) -.0028(12) -.0019(10) .0012(11)
C14 .0407(11) .0480(12) .0527(13) .0085(9) .0061(9) .0062(10)
C15 .0468(12) .0491(12) .0533(13) -.0029(10) .0030(10) -.0074(10)
C16 .0493(12) .0534(12) .0473(12) .0062(10) .0108(10) -.0017(10)
C21 .0428(11) .0493(12) .0575(13) -.0055(9) .0124(10) .0104(10)
C22 .0477(12) .0586(14) .0497(13) -.0176(11) .0049(10) .0115(11)
C23 .0563(13) .0487(12) .0469(12) -.0168(10) .0155(10) -.0046(10)
C24 .0458(11) .0414(11) .0513(12) -.0110(9) .0170(9) .0010(9)
C25 .0489(12) .0522(13) .0498(12) -.0022(10) .0029(9) -.0056(10)
C26 .0542(13) .0514(13) .0565(13) -.0016(10) .0120(10) -.0077(10)
N1 .0445(9) .0407(9) .0374(8) -.0044(7) .0118(7) -.0065(7)
C2 .0646(13) .0431(12) .0469(12) .0056(10) .0101(10) -.0109(9)
C3 .0535(12) .0599(14) .0491(12) .0138(11) .0136(10) -.0089(10)
N4 .0425(9) .0402(9) .0405(9) -.0008(7) .0139(7) -.0015(7)
C5 .0376(10) .0485(12) .0502(12) .0002(9) .0109(9) .0071(10)
C51 .0481(12) .0763(17) .0767(16) .0154(12) .0142(11) .0099(13)
C52 .0573(13) .0626(14) .0625(14) -.0121(11) .0207(11) .0062(11)
C6 .0412(11) .0560(13) .0442(12) -.0062(9) .0007(9) .0073(10)
C7 .0459(11) .0483(12) .0394(11) -.0117(9) .0054(9) -.0044(9)
C71 .0716(15) .0703(15) .0433(12) -.0129(13) .0054(11) -.0113(11)
O1 .0786(11) .0532(10) .0833(12) -.0147(8) .0393(9) -.0145(8)
C1 .0883(19) .0754(17) .0778(18) .0093(15) .0420(15) .0088(14)

loop_
_atom_type_symbol
_atom_type_description
_atom_type_scat_dispersion_real
_atom_type_scat_dispersion_imag
_atom_type_scat_source
C C .0033 .0016 'International Tables Vol C Tables 4.2.6.8 and 6.1.1.4'
H H .0000 .0000 'International Tables Vol C Tables 4.2.6.8 and 6.1.1.4'
N N .0061 .0033 'International Tables Vol C Tables 4.2.6.8 and 6.1.1.4'
O O .0106 .0060 'International Tables Vol C Tables 4.2.6.8 and 6.1.1.4'
S S .1246 .1234 'International Tables Vol C Tables 4.2.6.8 and 6.1.1.4'

loop_
_geom_angle_atom_site_label_1
_geom_angle_atom_site_label_2
_geom_angle_atom_site_label_3
_geom_angle_site_symmetry_1
_geom_angle_site_symmetry_3
_geom_angle
_geom_angle_publ_flag
C21 S1 C11 . . 101.11(10) yes
C12 C11 C16 . . 118.3(2) no
C12 C11 S1 . . 121.06(17) no
C16 C11 S1 . . 120.62(17) no
C13 C12 C11 . . 121.2(2) no
C12 C13 C14 . . 120.5(2) no
O14 C14 C15 . . 123.03(19) yes
O14 C14 C13 . . 118.4(2) yes
C15 C14 C13 . . 118.5(2) no
C16 C15 C14 . . 120.52(19) no
C15 C16 C11 . . 121.0(2) no
C26 C21 C22 . . 117.7(2) no
C26 C21 S1 . . 120.69(17) no
C22 C21 S1 . . 121.60(16) no
C23 C22 C21 . . 121.5(2) no
C22 C23 C24 . . 121.2(2) no
O24 C24 C25 . . 121.41(18) yes
O24 C24 C23 . . 121.87(18) yes
C25 C24 C23 . . 116.71(19) no
C26 C25 C24 . . 121.7(2) no
C21 C26 C25 . . 121.1(2) no
C2 N1 C7 . 3_666 114.75(15) no
N1 C2 C3 . . 111.21(16) no
N4 C3 C2 . . 111.12(16) no
C3 N4 C5 . . 115.55(15) no
N4 C5 C52 . . 109.13(16) no
N4 C5 C51 . . 112.32(17) no
C52 C5 C51 . . 109.88(17) no
N4 C5 C6 . . 106.61(14) no
C52 C5 C6 . . 110.66(17) no
C51 C5 C6 . . 108.20(17) no
C7 C6 C5 . . 118.94(16) no
N1 C7 C6 3_666 . 109.98(15) no
N1 C7 C71 3_666 . 109.62(16) no
C6 C7 C71 . . 111.40(17) no

loop_
_geom_bond_atom_site_label_1
_geom_bond_atom_site_label_2
_geom_bond_site_symmetry_2
_geom_bond_distance
_geom_bond_publ_flag
S1 C21 . 1.780(2) yes
S1 C11 . 1.781(2) yes
O14 C14 . 1.355(2) yes
O24 C24 . 1.328(2) yes
C11 C12 . 1.380(3) no
C11 C16 . 1.382(3) no
C12 C13 . 1.376(3) no
C13 C14 . 1.386(3) no
C14 C15 . 1.386(3) no
C15 C16 . 1.379(3) no
C21 C26 . 1.383(3) no
C21 C22 . 1.390(3) no
C22 C23 . 1.378(3) no
C23 C24 . 1.403(3) no
C24 C25 . 1.397(3) no
C25 C26 . 1.383(3) no
N1 C2 . 1.489(2) yes
N1 C7 3_666 1.500(2) yes
C2 C3 . 1.503(3) no
C3 N4 . 1.466(2) yes
N4 C5 . 1.492(2) yes
C5 C52 . 1.530(3) no
C5 C51 . 1.536(3) no
C5 C6 . 1.537(3) no
C6 C7 . 1.522(3) no
C7 N1 3_666 1.500(2) no
C7 C71 . 1.524(3) no
O1 C1 . 1.402(3) yes

loop_
_geom_hbond_atom_site_label_D
_geom_hbond_atom_site_label_H
_geom_hbond_atom_site_label_A
_geom_hbond_site_symmetry_A
_geom_hbond_distance_DH
_geom_hbond_distance_HA
_geom_hbond_distance_DA
_geom_hbond_angle_DHA
_geom_hbond_publ_flag
N1 H1A O1 . .90 1.85 2.733(3) 168 yes
N1 H1E N4 3_666 .90 2.05 2.792(2) 139 yes
O1 H1 O24 . .82 1.78 2.591(3) 172 yes
O14 H14 O24 1_455 .82 1.75 2.568(2) 174 yes

loop_
_geom_torsion_atom_site_label_1
_geom_torsion_atom_site_label_2
_geom_torsion_atom_site_label_3
_geom_torsion_atom_site_label_4
_geom_torsion_site_symmetry_1
_geom_torsion_site_symmetry_4
_geom_torsion
_geom_torsion_publ_flag
C21 S1 C11 C12 . . 85.4(2) yes
C21 S1 C11 C16 . . -94.51(18) yes
C16 C11 C12 C13 . . .3(3) no
S1 C11 C12 C13 . . -179.59(18) no
C11 C12 C13 C14 . . .2(4) no
C12 C13 C14 O14 . . -179.7(2) no
C12 C13 C14 C15 . . -.7(3) no
O14 C14 C15 C16 . . 179.66(18) no
C13 C14 C15 C16 . . .7(3) no
C14 C15 C16 C11 . . -.2(3) no
C12 C11 C16 C15 . . -.3(3) no
S1 C11 C16 C15 . . 179.60(16) no
C11 S1 C21 C26 . . -93.67(18) yes
C11 S1 C21 C22 . . 85.87(18) yes
C26 C21 C22 C23 . . -.9(3) no
S1 C21 C22 C23 . . 179.51(15) no
C21 C22 C23 C24 . . 1.5(3) no
C22 C23 C24 O24 . . 177.86(17) no
C22 C23 C24 C25 . . -.7(3) no
O24 C24 C25 C26 . . -179.14(19) no
C23 C24 C25 C26 . . -.6(3) no
C22 C21 C26 C25 . . -.3(3) no
S1 C21 C26 C25 . . 179.22(16) no
C24 C25 C26 C21 . . 1.1(3) no
C7 N1 C2 C3 3_666 . 175.20(16) no
N1 C2 C3 N4 . . 62.7(2) no
C2 C3 N4 C5 . . -173.18(16) no
C3 N4 C5 C52 . . 68.8(2) no
C3 N4 C5 C51 . . -53.3(2) no
C3 N4 C5 C6 . . -171.64(16) no
N4 C5 C6 C7 . . -67.5(2) no
C52 C5 C6 C7 . . 51.0(2) no
C51 C5 C6 C7 . . 171.46(17) no
C5 C6 C7 N1 . 3_666 57.3(2) no
C5 C6 C7 C71 . . 179.08(17) no
